data_1564100
loop_
_publ_author_name
'Vr\'ablov\'a, Anna'
'Tom\'as, Milagros'
'Titi\<s, J\'an'
'\<Cern\'ak, Juraj'
'Falvello, Larry R.'

_publ_section_title
;
 On new solvatomorphs of the metalloligand [Ni(o-van-en)]
;
_journal_name_full 'Inorganica Chimica Acta'
_journal_page_first 119874
_journal_paper_doi 10.1016/j.ica.2020.119874
_journal_volume 512
_journal_year 2020
_chemical_formula_moiety 'C18 H18 N2 Ni O4, C3 H8 O, H2 O'
_chemical_formula_sum 'C21 H28 N2 Ni O6'
_chemical_formula_weight 463.16
_space_group_crystal_system monoclinic
_space_group_IT_number 14
_space_group_name_Hall '-P 2yn'
_space_group_name_H-M_alt 'P 1 21/n 1'
_atom_sites_solution_hydrogens mixed
_atom_sites_solution_primary direct
_audit_creation_method SHELXL-2018/1
_cell_angle_alpha 90
_cell_angle_beta 93.527(4)
_cell_angle_gamma 90
_cell_formula_units_Z 4
_cell_length_a 14.1325(7)
_cell_length_b 7.4085(4)
_cell_length_c 20.1164(8)
_cell_measurement_reflns_used 2962
_cell_measurement_temperature 173(2)
_cell_measurement_theta_max 26.9180
_cell_measurement_theta_min 3.4170
_cell_volume 2102.21(18)
_computing_cell_refinement 'CrysAlisPro 1.171.38.46 (Rigaku OD, 2015)'
_computing_data_collection 'CrysAlisPro 1.171.38.46 (Rigaku OD, 2015)'
_computing_data_reduction 'CrysAlisPro 1.171.38.46 (Rigaku OD, 2015)'
_computing_molecular_graphics 'Diamond v3; Brandenburg & Putz, 2008'
_computing_publication_material 'SHELXL-2018/1 (Sheldrick, 2018)'
_computing_structure_refinement 'SHELXL-2018/1 (Sheldrick, 2018)'
_computing_structure_solution 'SIR92; Altomare et al., 1994'
_diffrn_ambient_temperature 173(2)
_diffrn_detector 'CCD plate'
_diffrn_detector_area_resol_mean 16.0655
_diffrn_detector_type Sapphire3
_diffrn_measured_fraction_theta_full 0.998
_diffrn_measured_fraction_theta_max 0.998
_diffrn_measurement_device 'four-circle diffractometer'
_diffrn_measurement_device_type 'Xcalibur, Sapphire3'
_diffrn_measurement_method '\w scans'
_diffrn_radiation_monochromator graphite
_diffrn_radiation_probe x-ray
_diffrn_radiation_type MoK\a
_diffrn_radiation_wavelength 0.71073
_diffrn_reflns_av_R_equivalents 0.0682
_diffrn_reflns_av_unetI/netI 0.0718
_diffrn_reflns_Laue_measured_fraction_full 0.998
_diffrn_reflns_Laue_measured_fraction_max 0.998
_diffrn_reflns_limit_h_max 17
_diffrn_reflns_limit_h_min -17
_diffrn_reflns_limit_k_max 9
_diffrn_reflns_limit_k_min -8
_diffrn_reflns_limit_l_max 24
_diffrn_reflns_limit_l_min -24
_diffrn_reflns_number 14980
_diffrn_reflns_point_group_measured_fraction_full 0.998
_diffrn_reflns_point_group_measured_fraction_max 0.998
_diffrn_reflns_theta_full 25.998
_diffrn_reflns_theta_max 25.998
_diffrn_reflns_theta_min 3.240
_diffrn_source 'fine-focus sealed X-ray tube'
_diffrn_source_type 'Enhance (Mo) X-ray Source'
_exptl_absorpt_coefficient_mu 0.963
_exptl_absorpt_correction_T_max 1.00000
_exptl_absorpt_correction_T_min 0.88473
_exptl_absorpt_correction_type multi-scan
_exptl_absorpt_process_details
;
CrysAlisPro 1.171.38.46 (Rigaku Oxford Diffraction, 2015)
Multi-scan absorption correction using spherical harmonics,
 implemented in SCALE3 ABSPACK scaling algorithm.
Correction (ABSPACK) includes:
- Absorption correction using spherical harmonics
- Frame scaling
;
_exptl_crystal_colour brown
_exptl_crystal_density_diffrn 1.463
_exptl_crystal_description needle
_exptl_crystal_F_000 976
_exptl_crystal_size_max 0.379
_exptl_crystal_size_mid 0.033
_exptl_crystal_size_min 0.017
_refine_diff_density_max 0.868
_refine_diff_density_min -0.323
_refine_diff_density_rms 0.074
_refine_ls_extinction_coef .
_refine_ls_extinction_method none
_refine_ls_goodness_of_fit_ref 1.010
_refine_ls_hydrogen_treatment mixed
_refine_ls_matrix_type full
_refine_ls_number_parameters 292
_refine_ls_number_reflns 4130
_refine_ls_number_restraints 4
_refine_ls_restrained_S_all 1.010
_refine_ls_R_factor_all 0.0739
_refine_ls_R_factor_gt 0.0436
_refine_ls_shift/su_max 0.000
_refine_ls_shift/su_mean 0.000
_refine_ls_structure_factor_coef Fsqd
_refine_ls_weighting_details 'w=1/[\s^2^(Fo^2^)+(0.0362P)^2^] where P=(Fo^2^+2Fc^2^)/3'
_refine_ls_weighting_scheme calc
_refine_ls_wR_factor_gt 0.0826
_refine_ls_wR_factor_ref 0.0922
_reflns_Friedel_coverage 0.000
_reflns_Friedel_fraction_full .
_reflns_Friedel_fraction_max .
_reflns_number_gt 2988
_reflns_number_total 4130
_reflns_threshold_expression 'I > 2\s(I)'
_cod_data_source_file cpd3-exp_1113L-final.cif
_cod_data_source_block 3
_cod_original_sg_symbol_H-M 'P 21/n'
_cod_database_code 1564100
_shelx_shelxl_version_number 2018/1
_shelx_space_group_comment
;
The symmetry employed for this shelxl refinement is uniquely defined
by the following loop, which should always be used as a source of
symmetry information in preference to the above space-group names.
They are only intended as comments.
;
_shelx_estimated_absorpt_t_min 0.712
_shelx_estimated_absorpt_t_max 0.984

loop_
_space_group_symop_operation_xyz
'x, y, z'
'-x+1/2, y+1/2, -z+1/2'
'-x, -y, -z'
'x-1/2, -y-1/2, z-1/2'

loop_
_atom_site_label
_atom_site_type_symbol
_atom_site_fract_x
_atom_site_fract_y
_atom_site_fract_z
_atom_site_U_iso_or_equiv
_atom_site_adp_type
_atom_site_occupancy
_atom_site_site_symmetry_order
_atom_site_calc_flag
_atom_site_refinement_flags_posn
_atom_site_refinement_flags_adp
_atom_site_refinement_flags_occupancy
_atom_site_disorder_assembly
_atom_site_disorder_group
Ni1 Ni 0.49503(2) 0.71966(5) 0.47823(2) 0.01943(12) Uani 1 1 d . . . . .
O1 O 0.20715(12) 0.8875(3) 0.53325(10) 0.0316(5) Uani 1 1 d . . . . .
O2 O 0.38154(12) 0.8056(2) 0.50885(9) 0.0212(4) Uani 1 1 d . . . . .
O3 O 0.42331(12) 0.6538(2) 0.40112(9) 0.0225(4) Uani 1 1 d . . . . .
O4 O 0.29631(13) 0.5834(3) 0.30344(10) 0.0340(5) Uani 1 1 d . . . . .
N1 N 0.56737(15) 0.7946(3) 0.55307(11) 0.0201(5) Uani 1 1 d . . . . .
N2 N 0.60688(15) 0.6268(3) 0.44943(11) 0.0207(5) Uani 1 1 d . . . . .
C1 C 0.1154(2) 0.9661(4) 0.53833(17) 0.0373(8) Uani 1 1 d . . . . .
H1A H 0.076414 0.942920 0.497229 0.056 Uiso 1 1 calc R U . . .
H1B H 0.121920 1.096584 0.545109 0.056 Uiso 1 1 calc R U . . .
H1C H 0.084980 0.912549 0.576133 0.056 Uiso 1 1 calc R U . . .
C2 C 0.27525(19) 0.9258(4) 0.58288(14) 0.0250(7) Uani 1 1 d . . . . .
C3 C 0.2568(2) 1.0044(4) 0.64222(15) 0.0308(8) Uani 1 1 d . . . . .
H3 H 0.193458 1.034524 0.651167 0.037 Uiso 1 1 calc R U . . .
C4 C 0.3307(2) 1.0407(4) 0.68981(15) 0.0345(8) Uani 1 1 d . . . . .
H4 H 0.317562 1.094671 0.731075 0.041 Uiso 1 1 calc R U . . .
C5 C 0.4215(2) 0.9987(4) 0.67693(14) 0.0294(7) Uani 1 1 d . . . . .
H5 H 0.471692 1.024711 0.709132 0.035 Uiso 1 1 calc R U . . .
C6 C 0.44167(19) 0.9170(4) 0.61614(14) 0.0214(6) Uani 1 1 d . . . . .
C7 C 0.36905(19) 0.8777(4) 0.56729(14) 0.0209(6) Uani 1 1 d . . . . .
C8 C 0.5379(2) 0.8747(4) 0.60468(15) 0.0246(7) Uani 1 1 d . . . . .
H8 H 0.5855(18) 0.909(4) 0.6400(14) 0.029(8) Uiso 1 1 d . . . . .
C9 C 0.67060(18) 0.7715(4) 0.54920(14) 0.0261(7) Uani 1 1 d . . . . .
H9A H 0.700414 0.741624 0.593660 0.031 Uiso 1 1 calc R U . . .
H9B H 0.699356 0.884320 0.533461 0.031 Uiso 1 1 calc R U . . .
C10 C 0.68569(17) 0.6208(4) 0.50124(14) 0.0248(7) Uani 1 1 d . . . . .
H10A H 0.747135 0.636065 0.480780 0.030 Uiso 1 1 calc R U . . .
H10B H 0.686230 0.503267 0.524678 0.030 Uiso 1 1 calc R U . . .
C11 C 0.6211(2) 0.5620(4) 0.39160(15) 0.0255(7) Uani 1 1 d . . . . .
H11 H 0.682(2) 0.519(4) 0.3850(14) 0.031(8) Uiso 1 1 d . . . . .
C12 C 0.55090(19) 0.5397(4) 0.33845(14) 0.0227(7) Uani 1 1 d . . . . .
C13 C 0.5782(2) 0.4689(4) 0.27755(15) 0.0320(8) Uani 1 1 d . . . . .
H13 H 0.643041 0.440875 0.272662 0.038 Uiso 1 1 calc R U . . .
C14 C 0.5138(2) 0.4397(4) 0.22547(15) 0.0341(8) Uani 1 1 d . . . . .
H14 H 0.533699 0.393667 0.184529 0.041 Uiso 1 1 calc R U . . .
C15 C 0.4186(2) 0.4778(4) 0.23264(15) 0.0292(7) Uani 1 1 d . . . . .
H15 H 0.373310 0.456536 0.196596 0.035 Uiso 1 1 calc R U . . .
C16 C 0.38965(19) 0.5458(4) 0.29150(14) 0.0232(7) Uani 1 1 d . . . . .
C17 C 0.45484(19) 0.5830(4) 0.34663(14) 0.0213(6) Uani 1 1 d . . . . .
C18 C 0.2277(2) 0.5662(5) 0.24865(16) 0.0383(8) Uani 1 1 d . . . . .
H18A H 0.165690 0.605967 0.262315 0.057 Uiso 1 1 calc R U . . .
H18B H 0.223796 0.439748 0.234472 0.057 Uiso 1 1 calc R U . . .
H18C H 0.246603 0.641168 0.211574 0.057 Uiso 1 1 calc R U . . .
O5W O 0.22113(14) 0.8010(3) 0.39971(10) 0.0365(5) Uani 1 1 d D . . . .
H5W1 H 0.2449(19) 0.828(4) 0.4374(8) 0.055 Uiso 1 1 d D U . . .
H5W2 H 0.2611(18) 0.732(4) 0.3836(13) 0.055 Uiso 1 1 d D U . . .
O6 O 0.03325(15) 0.6888(3) 0.41374(11) 0.0394(6) Uani 1 1 d D . . . .
H6 H 0.0905(10) 0.710(5) 0.4086(19) 0.059 Uiso 1 1 d D U . . .
C19 C 0.0111(2) 0.5285(4) 0.37631(16) 0.0346(8) Uani 1 1 d . . . . .
H19 H 0.020263 0.553543 0.328280 0.042 Uiso 1 1 calc R U . . .
C20 C 0.0752(2) 0.3759(5) 0.3986(2) 0.0525(10) Uani 1 1 d . . . . .
H20A H 0.060466 0.269513 0.370942 0.079 Uiso 1 1 calc R U . . .
H20B H 0.065656 0.347356 0.445286 0.079 Uiso 1 1 calc R U . . .
H20C H 0.141341 0.411226 0.394160 0.079 Uiso 1 1 calc R U . . .
C21 C -0.0918(2) 0.4895(5) 0.38392(19) 0.0474(10) Uani 1 1 d . . . . .
H21A H -0.110598 0.382270 0.357768 0.071 Uiso 1 1 calc R U . . .
H21B H -0.129993 0.592976 0.367982 0.071 Uiso 1 1 calc R U . . .
H21C H -0.102179 0.467637 0.430971 0.071 Uiso 1 1 calc R U . . .

loop_
_atom_site_aniso_label
_atom_site_aniso_U_11
_atom_site_aniso_U_22
_atom_site_aniso_U_33
_atom_site_aniso_U_23
_atom_site_aniso_U_13
_atom_site_aniso_U_12
Ni1 0.01601(18) 0.0236(2) 0.0184(2) -0.00010(17) -0.00080(14) 0.00029(15)
O1 0.0192(10) 0.0443(14) 0.0310(12) -0.0127(10) -0.0002(9) 0.0036(9)
O2 0.0191(10) 0.0259(12) 0.0182(10) -0.0036(9) -0.0012(8) 0.0007(8)
O3 0.0196(10) 0.0319(12) 0.0158(10) -0.0027(9) 0.0003(8) 0.0011(8)
O4 0.0250(11) 0.0528(14) 0.0231(11) -0.0098(10) -0.0070(10) 0.0058(10)
N1 0.0159(11) 0.0245(14) 0.0196(12) 0.0043(11) -0.0020(10) 0.0015(10)
N2 0.0179(12) 0.0226(14) 0.0211(13) 0.0023(11) -0.0023(11) -0.0011(10)
C1 0.0190(15) 0.051(2) 0.041(2) -0.0121(17) 0.0002(15) 0.0067(14)
C2 0.0243(15) 0.0285(18) 0.0218(16) 0.0004(13) -0.0013(13) -0.0038(13)
C3 0.0280(17) 0.037(2) 0.0284(18) -0.0060(14) 0.0103(15) 0.0007(14)
C4 0.0386(19) 0.045(2) 0.0208(17) -0.0074(15) 0.0073(15) 0.0023(15)
C5 0.0342(17) 0.037(2) 0.0162(15) -0.0040(13) -0.0029(14) 0.0013(14)
C6 0.0247(15) 0.0202(16) 0.0187(15) 0.0017(12) -0.0024(13) -0.0007(12)
C7 0.0252(15) 0.0187(16) 0.0192(16) 0.0006(12) 0.0046(13) 0.0005(12)
C8 0.0238(16) 0.0273(18) 0.0218(17) 0.0013(14) -0.0056(14) -0.0014(13)
C9 0.0168(14) 0.0366(19) 0.0243(16) 0.0028(14) -0.0040(12) -0.0003(13)
C10 0.0116(13) 0.0314(19) 0.0310(17) 0.0025(14) -0.0020(13) 0.0031(12)
C11 0.0194(16) 0.0286(18) 0.0289(18) 0.0022(15) 0.0064(14) 0.0016(13)
C12 0.0215(15) 0.0250(17) 0.0224(16) 0.0005(13) 0.0072(13) -0.0031(12)
C13 0.0247(16) 0.039(2) 0.0338(19) -0.0052(16) 0.0109(15) -0.0025(14)
C14 0.0396(19) 0.043(2) 0.0210(17) -0.0082(15) 0.0096(15) -0.0069(15)
C15 0.0359(18) 0.0314(19) 0.0200(16) -0.0022(14) -0.0003(15) -0.0048(14)
C16 0.0229(15) 0.0248(17) 0.0218(16) 0.0019(14) 0.0016(13) -0.0014(12)
C17 0.0263(15) 0.0187(16) 0.0193(15) 0.0021(12) 0.0039(13) -0.0035(12)
C18 0.0323(18) 0.046(2) 0.0349(19) -0.0109(17) -0.0155(16) 0.0049(15)
O5W 0.0329(13) 0.0496(16) 0.0261(12) -0.0069(11) -0.0056(10) 0.0073(10)
O6 0.0400(13) 0.0390(14) 0.0392(14) -0.0070(11) 0.0028(12) -0.0001(11)
C19 0.0337(18) 0.041(2) 0.0292(18) -0.0024(16) -0.0020(15) -0.0008(15)
C20 0.043(2) 0.041(2) 0.072(3) -0.003(2) -0.008(2) 0.0092(17)
C21 0.0347(19) 0.046(2) 0.061(3) 0.0008(19) -0.0007(19) 0.0004(16)

loop_
_atom_type_symbol
_atom_type_description
_atom_type_scat_dispersion_real
_atom_type_scat_dispersion_imag
_atom_type_scat_source
C C 0.0033 0.0016 'International Tables Vol C Tables 4.2.6.8 and 6.1.1.4'
H H 0.0000 0.0000 'International Tables Vol C Tables 4.2.6.8 and 6.1.1.4'
N N 0.0061 0.0033 'International Tables Vol C Tables 4.2.6.8 and 6.1.1.4'
O O 0.0106 0.0060 'International Tables Vol C Tables 4.2.6.8 and 6.1.1.4'
Ni Ni 0.3393 1.1124 'International Tables Vol C Tables 4.2.6.8 and 6.1.1.4'

loop_
_geom_angle_atom_site_label_1
_geom_angle_atom_site_label_2
_geom_angle_atom_site_label_3
_geom_angle
_geom_angle_site_symmetry_1
_geom_angle_site_symmetry_3
N2 Ni1 N1 85.78(10) . .
N2 Ni1 O3 94.21(9) . .
N1 Ni1 O3 177.51(9) . .
N2 Ni1 O2 177.95(9) . .
N1 Ni1 O2 94.13(9) . .
O3 Ni1 O2 85.96(8) . .
C2 O1 C1 117.5(2) . .
C7 O2 Ni1 126.89(17) . .
C17 O3 Ni1 127.01(17) . .
C16 O4 C18 117.2(2) . .
C8 N1 C9 117.8(2) . .
C8 N1 Ni1 127.14(19) . .
C9 N1 Ni1 114.85(17) . .
C11 N2 C10 118.3(2) . .
C11 N2 Ni1 127.3(2) . .
C10 N2 Ni1 114.32(17) . .
O1 C1 H1A 109.5 . .
O1 C1 H1B 109.5 . .
H1A C1 H1B 109.5 . .
O1 C1 H1C 109.5 . .
H1A C1 H1C 109.5 . .
H1B C1 H1C 109.5 . .
C3 C2 O1 124.0(3) . .
C3 C2 C7 121.9(3) . .
O1 C2 C7 114.1(2) . .
C2 C3 C4 120.3(3) . .
C2 C3 H3 119.9 . .
C4 C3 H3 119.9 . .
C5 C4 C3 120.0(3) . .
C5 C4 H4 120.0 . .
C3 C4 H4 120.0 . .
C4 C5 C6 120.4(3) . .
C4 C5 H5 119.8 . .
C6 C5 H5 119.8 . .
C7 C6 C5 121.2(3) . .
C7 C6 C8 120.2(3) . .
C5 C6 C8 118.7(3) . .
O2 C7 C6 125.2(2) . .
O2 C7 C2 118.4(2) . .
C6 C7 C2 116.3(2) . .
N1 C8 C6 126.2(3) . .
N1 C8 H8 117.5(16) . .
C6 C8 H8 116.3(16) . .
N1 C9 C10 107.5(2) . .
N1 C9 H9A 110.2 . .
C10 C9 H9A 110.2 . .
N1 C9 H9B 110.2 . .
C10 C9 H9B 110.2 . .
H9A C9 H9B 108.5 . .
N2 C10 C9 107.5(2) . .
N2 C10 H10A 110.2 . .
C9 C10 H10A 110.2 . .
N2 C10 H10B 110.2 . .
C9 C10 H10B 110.2 . .
H10A C10 H10B 108.5 . .
N2 C11 C12 125.6(3) . .
N2 C11 H11 117.0(18) . .
C12 C11 H11 117.3(18) . .
C13 C12 C17 120.2(3) . .
C13 C12 C11 118.7(3) . .
C17 C12 C11 121.1(3) . .
C14 C13 C12 121.4(3) . .
C14 C13 H13 119.3 . .
C12 C13 H13 119.3 . .
C13 C14 C15 119.6(3) . .
C13 C14 H14 120.2 . .
C15 C14 H14 120.2 . .
C16 C15 C14 120.4(3) . .
C16 C15 H15 119.8 . .
C14 C15 H15 119.8 . .
C15 C16 O4 124.2(3) . .
C15 C16 C17 122.0(3) . .
O4 C16 C17 113.8(2) . .
O3 C17 C12 124.3(3) . .
O3 C17 C16 119.3(2) . .
C12 C17 C16 116.4(2) . .
O4 C18 H18A 109.5 . .
O4 C18 H18B 109.5 . .
H18A C18 H18B 109.5 . .
O4 C18 H18C 109.5 . .
H18A C18 H18C 109.5 . .
H18B C18 H18C 109.5 . .
H5W1 O5W H5W2 104.7(15) . .
C19 O6 H6 106(3) . .
O6 C19 C20 111.1(3) . .
O6 C19 C21 106.7(3) . .
C20 C19 C21 113.3(3) . .
O6 C19 H19 108.5 . .
C20 C19 H19 108.5 . .
C21 C19 H19 108.5 . .
C19 C20 H20A 109.5 . .
C19 C20 H20B 109.5 . .
H20A C20 H20B 109.5 . .
C19 C20 H20C 109.5 . .
H20A C20 H20C 109.5 . .
H20B C20 H20C 109.5 . .
C19 C21 H21A 109.5 . .
C19 C21 H21B 109.5 . .
H21A C21 H21B 109.5 . .
C19 C21 H21C 109.5 . .
H21A C21 H21C 109.5 . .
H21B C21 H21C 109.5 . .

loop_
_geom_bond_atom_site_label_1
_geom_bond_atom_site_label_2
_geom_bond_distance
_geom_bond_site_symmetry_2
Ni1 N2 1.849(2) .
Ni1 N1 1.852(2) .
Ni1 O3 1.8650(18) .
Ni1 O2 1.8651(18) .
O1 C2 1.373(3) .
O1 C1 1.431(3) .
O2 C7 1.313(3) .
O3 C17 1.317(3) .
O4 C16 1.384(3) .
O4 C18 1.428(3) .
N1 C8 1.287(3) .
N1 C9 1.476(3) .
N2 C11 1.286(4) .
N2 C10 1.478(3) .
C1 H1A 0.9800 .
C1 H1B 0.9800 .
C1 H1C 0.9800 .
C2 C3 1.368(4) .
C2 C7 1.426(4) .
C3 C4 1.399(4) .
C3 H3 0.9500 .
C4 C5 1.361(4) .
C4 H4 0.9500 .
C5 C6 1.409(4) .
C5 H5 0.9500 .
C6 C7 1.407(4) .
C6 C8 1.428(4) .
C8 H8 0.98(3) .
C9 C10 1.499(4) .
C9 H9A 0.9900 .
C9 H9B 0.9900 .
C10 H10A 0.9900 .
C10 H10B 0.9900 .
C11 C12 1.423(4) .
C11 H11 0.93(3) .
C12 C13 1.408(4) .
C12 C17 1.415(4) .
C13 C14 1.363(4) .
C13 H13 0.9500 .
C14 C15 1.391(4) .
C14 H14 0.9500 .
C15 C16 1.372(4) .
C15 H15 0.9500 .
C16 C17 1.424(4) .
C18 H18A 0.9800 .
C18 H18B 0.9800 .
C18 H18C 0.9800 .
O5W H5W1 0.835(10) .
O5W H5W2 0.840(10) .
O6 C19 1.430(4) .
O6 H6 0.836(10) .
C19 C20 1.499(4) .
C19 C21 1.501(4) .
C19 H19 1.0000 .
C20 H20A 0.9800 .
C20 H20B 0.9800 .
C20 H20C 0.9800 .
C21 H21A 0.9800 .
C21 H21B 0.9800 .
C21 H21C 0.9800 .

loop_
_geom_hbond_atom_site_label_D
_geom_hbond_atom_site_label_H
_geom_hbond_atom_site_label_A
_geom_hbond_distance_DH
_geom_hbond_distance_HA
_geom_hbond_distance_DA
_geom_hbond_angle_DHA
_geom_hbond_site_symmetry_A
_geom_hbond_publ_flag
C1 H1A O6 0.98 2.57 3.390(4) 141.0 . yes
C9 H9B O1 0.99 2.57 3.532(4) 162.8 3_676 yes
C10 H10B O2 0.99 2.55 3.301(3) 132.1 3_666 yes
C10 H10B O3 0.99 2.50 3.277(3) 134.9 3_666 yes
C15 H15 O5W 0.95 2.56 3.472(4) 161.4 2_545 yes
O5W H5W1 O1 0.835(10) 2.078(19) 2.781(3) 141(3) . yes
O5W H5W1 O2 0.835(10) 2.34(2) 3.057(3) 144(2) . yes
O5W H5W2 O3 0.840(10) 2.37(2) 3.057(3) 139(3) . yes
O5W H5W2 O4 0.840(10) 2.041(16) 2.781(3) 147(3) . yes
O6 H6 O5W 0.836(10) 1.985(12) 2.813(3) 171(3) . yes

loop_
_geom_torsion_atom_site_label_1
_geom_torsion_atom_site_label_2
_geom_torsion_atom_site_label_3
_geom_torsion_atom_site_label_4
_geom_torsion
_geom_torsion_site_symmetry_1
_geom_torsion_site_symmetry_2
_geom_torsion_site_symmetry_3
_geom_torsion_site_symmetry_4
N1 Ni1 O2 C7 -4.6(2) . . . .
O3 Ni1 O2 C7 177.9(2) . . . .
N2 Ni1 O3 C17 -5.8(2) . . . .
O2 Ni1 O3 C17 176.2(2) . . . .
N2 Ni1 N1 C8 -177.1(3) . . . .
O2 Ni1 N1 C8 0.8(3) . . . .
N2 Ni1 N1 C9 8.23(19) . . . .
O2 Ni1 N1 C9 -173.83(18) . . . .
N1 Ni1 N2 C11 -170.8(3) . . . .
O3 Ni1 N2 C11 6.7(3) . . . .
N1 Ni1 N2 C10 12.33(18) . . . .
O3 Ni1 N2 C10 -170.17(18) . . . .
C1 O1 C2 C3 12.9(4) . . . .
C1 O1 C2 C7 -166.6(2) . . . .
O1 C2 C3 C4 -179.2(3) . . . .
C7 C2 C3 C4 0.2(5) . . . .
C2 C3 C4 C5 0.4(5) . . . .
C3 C4 C5 C6 -0.7(5) . . . .
C4 C5 C6 C7 0.4(4) . . . .
C4 C5 C6 C8 -179.8(3) . . . .
Ni1 O2 C7 C6 5.4(4) . . . .
Ni1 O2 C7 C2 -176.36(19) . . . .
C5 C6 C7 O2 178.4(3) . . . .
C8 C6 C7 O2 -1.4(4) . . . .
C5 C6 C7 C2 0.2(4) . . . .
C8 C6 C7 C2 -179.6(3) . . . .
C3 C2 C7 O2 -178.8(3) . . . .
O1 C2 C7 O2 0.6(4) . . . .
C3 C2 C7 C6 -0.5(4) . . . .
O1 C2 C7 C6 179.0(2) . . . .
C9 N1 C8 C6 177.0(3) . . . .
Ni1 N1 C8 C6 2.5(4) . . . .
C7 C6 C8 N1 -2.8(5) . . . .
C5 C6 C8 N1 177.4(3) . . . .
C8 N1 C9 C10 159.1(2) . . . .
Ni1 N1 C9 C10 -25.8(3) . . . .
C11 N2 C10 C9 153.9(3) . . . .
Ni1 N2 C10 C9 -29.0(3) . . . .
N1 C9 C10 N2 33.2(3) . . . .
C10 N2 C11 C12 173.0(3) . . . .
Ni1 N2 C11 C12 -3.7(4) . . . .
N2 C11 C12 C13 179.1(3) . . . .
N2 C11 C12 C17 -2.5(5) . . . .
C17 C12 C13 C14 -0.3(5) . . . .
C11 C12 C13 C14 178.2(3) . . . .
C12 C13 C14 C15 -1.0(5) . . . .
C13 C14 C15 C16 0.6(5) . . . .
C14 C15 C16 O4 -178.4(3) . . . .
C14 C15 C16 C17 1.1(5) . . . .
C18 O4 C16 C15 -6.3(4) . . . .
C18 O4 C16 C17 174.1(2) . . . .
Ni1 O3 C17 C12 2.0(4) . . . .
Ni1 O3 C17 C16 -178.19(18) . . . .
C13 C12 C17 O3 -178.3(3) . . . .
C11 C12 C17 O3 3.3(4) . . . .
C13 C12 C17 C16 1.9(4) . . . .
C11 C12 C17 C16 -176.5(3) . . . .
C15 C16 C17 O3 177.8(3) . . . .
O4 C16 C17 O3 -2.6(4) . . . .
C15 C16 C17 C12 -2.3(4) . . . .
O4 C16 C17 C12 177.3(2) . . . .
